data_7126992
loop_
_publ_author_name
'Moutier, F.'
'Khalil, A. M.'
'Baudron, S. A.'
'Lescop, C.'

_publ_section_title
;
 Gleaned snapshots on the road to coordination polymers: heterometallic
 architectures based on Cu(I) metallaclips and 2,2'-bis-dipyrrin
 metalloligands.
;
_journal_issue 72
_journal_name_full 'Chemical communications (Cambridge, England)'
_journal_page_first 10501
_journal_page_last 10504
_journal_paper_doi 10.1039/d0cc04862c
_journal_volume 56
_journal_year 2020
_chemical_formula_sum 'C32 H18 N6 Pd'
_chemical_formula_weight 592.92
_space_group_crystal_system triclinic
_space_group_IT_number 2
_space_group_name_Hall '-P 1'
_space_group_name_H-M_alt 'P -1'
_atom_sites_solution_hydrogens geom
_audit_creation_method SHELXL-2016/6
_audit_update_record
;
2020-07-01 deposited with the CCDC.	2020-07-31 downloaded from the CCDC.
;
_cell_angle_alpha 117.238(2)
_cell_angle_beta 103.019(2)
_cell_angle_gamma 98.413(2)
_cell_formula_units_Z 2
_cell_length_a 9.9898(5)
_cell_length_b 12.0743(6)
_cell_length_c 12.2286(5)
_cell_measurement_reflns_used 8605
_cell_measurement_temperature 173(2)
_cell_measurement_theta_max 29.98
_cell_measurement_theta_min 2.18
_cell_volume 1223.64(11)
_computing_cell_refinement 'Bruker SAINT'
_computing_data_collection 'Bruker APEX2'
_computing_data_reduction 'Bruker SAINT'
_computing_molecular_graphics 'Bruker SHELXTL'
_computing_publication_material 'Bruker SHELXTL'
_computing_structure_refinement 'SHELXL-2014 (Sheldrick 2014)'
_computing_structure_solution 'SHELXS-97 (Sheldrick 2008)'
_diffrn_ambient_temperature 173(2)
_diffrn_measured_fraction_theta_full 0.963
_diffrn_measured_fraction_theta_max 0.912
_diffrn_measurement_device_type 'Bruker APEX-II CCD'
_diffrn_measurement_method '\f and \w scans'
_diffrn_radiation_type MoK\a
_diffrn_radiation_wavelength 0.71073
_diffrn_reflns_av_R_equivalents 0.0467
_diffrn_reflns_av_unetI/netI 0.0419
_diffrn_reflns_Laue_measured_fraction_full 0.963
_diffrn_reflns_Laue_measured_fraction_max 0.912
_diffrn_reflns_limit_h_max 14
_diffrn_reflns_limit_h_min -14
_diffrn_reflns_limit_k_max 16
_diffrn_reflns_limit_k_min -17
_diffrn_reflns_limit_l_max 16
_diffrn_reflns_limit_l_min -11
_diffrn_reflns_number 23084
_diffrn_reflns_point_group_measured_fraction_full 0.963
_diffrn_reflns_point_group_measured_fraction_max 0.912
_diffrn_reflns_theta_full 25.242
_diffrn_reflns_theta_max 30.311
_diffrn_reflns_theta_min 1.965
_exptl_absorpt_coefficient_mu 0.794
_exptl_absorpt_correction_T_max 0.954
_exptl_absorpt_correction_T_min 0.938
_exptl_absorpt_correction_type multi-scan
_exptl_absorpt_process_details sadabs
_exptl_crystal_colour dark-purple
_exptl_crystal_density_diffrn 1.609
_exptl_crystal_density_meas ?
_exptl_crystal_description block
_exptl_crystal_F_000 596
_exptl_crystal_size_max 0.080
_exptl_crystal_size_mid 0.070
_exptl_crystal_size_min 0.060
_refine_diff_density_max 0.471
_refine_diff_density_min -0.543
_refine_diff_density_rms 0.076
_refine_ls_extinction_method none
_refine_ls_goodness_of_fit_ref 1.031
_refine_ls_hydrogen_treatment constr
_refine_ls_matrix_type full
_refine_ls_number_parameters 352
_refine_ls_number_reflns 6695
_refine_ls_number_restraints 0
_refine_ls_restrained_S_all 1.031
_refine_ls_R_factor_all 0.0323
_refine_ls_R_factor_gt 0.0285
_refine_ls_shift/su_max 0.002
_refine_ls_shift/su_mean 0.000
_refine_ls_structure_factor_coef Fsqd
_refine_ls_weighting_details 'w=1/[\s^2^(Fo^2^)+(0.0222P)^2^+0.8232P] where P=(Fo^2^+2Fc^2^)/3'
_refine_ls_weighting_scheme calc
_refine_ls_wR_factor_gt 0.0667
_refine_ls_wR_factor_ref 0.0692
_reflns_Friedel_coverage 0.000
_reflns_number_gt 6081
_reflns_number_total 6695
_reflns_threshold_expression 'I > 2\s(I)'
_cod_data_source_file d0cc04862c2.cif
_cod_data_source_block complexBdpPd
_cod_depositor_comments
;
The following automatic conversions were performed:

data item '_exptl_crystal_density_meas' value 'not measured' was
changed to '?' -- the value is perceived as not measured.

Automatic conversion script
Id: cif_fix_values 7556 2019-12-06 15:28:31Z antanas 

 Adding full bibliography for 7126989--7126992.cif.
;
_cod_original_cell_volume 1223.63(10)
_cod_database_code 7126992
_shelx_shelxl_version_number 2016/6
_shelx_space_group_comment
;
The symmetry employed for this shelxl refinement is uniquely defined
by the following loop, which should always be used as a source of
symmetry information in preference to the above space-group names.
They are only intended as comments.
;
_shelx_estimated_absorpt_t_min 0.939
_shelx_estimated_absorpt_t_max 0.954

loop_
_space_group_symop_operation_xyz
'x, y, z'
'-x, -y, -z'

loop_
_atom_site_label
_atom_site_type_symbol
_atom_site_fract_x
_atom_site_fract_y
_atom_site_fract_z
_atom_site_U_iso_or_equiv
_atom_site_adp_type
_atom_site_occupancy
_atom_site_site_symmetry_order
_atom_site_calc_flag
_atom_site_refinement_flags_posn
_atom_site_refinement_flags_adp
_atom_site_refinement_flags_occupancy
_atom_site_disorder_assembly
_atom_site_disorder_group
C1 C 0.8806(2) 0.91349(19) 0.6073(2) 0.0240(4) Uani 1 1 d . . . . .
H1 H 0.908630 0.842118 0.551771 0.029 Uiso 1 1 calc R U . . .
C2 C 0.9738(2) 1.0399(2) 0.6930(2) 0.0280(5) Uani 1 1 d . . . . .
H2 H 1.072897 1.068332 0.706164 0.034 Uiso 1 1 calc R U . . .
C3 C 0.8928(2) 1.11392(19) 0.7537(2) 0.0242(4) Uani 1 1 d . . . . .
H3 H 0.925674 1.203889 0.817772 0.029 Uiso 1 1 calc R U . . .
C4 C 0.75014(19) 1.03116(18) 0.70295(19) 0.0195(4) Uani 1 1 d . . . . .
C5 C 0.62929(19) 1.07421(17) 0.72452(18) 0.0183(4) Uani 1 1 d . . . . .
C6 C 0.4867(2) 0.99860(18) 0.64934(18) 0.0188(4) Uani 1 1 d . . . . .
C7 C 0.3526(2) 1.0290(2) 0.6466(2) 0.0229(4) Uani 1 1 d . . . . .
H7 H 0.340350 1.111184 0.699694 0.027 Uiso 1 1 calc R U . . .
C8 C 0.2456(2) 0.91733(19) 0.5532(2) 0.0232(4) Uani 1 1 d . . . . .
H8 H 0.145550 0.907905 0.528799 0.028 Uiso 1 1 calc R U . . .
C9 C 0.31237(19) 0.81904(19) 0.50006(19) 0.0204(4) Uani 1 1 d . . . . .
C10 C 0.65724(19) 1.20810(18) 0.83439(19) 0.0193(4) Uani 1 1 d . . . . .
C11 C 0.5957(2) 1.29865(19) 0.8189(2) 0.0221(4) Uani 1 1 d . . . . .
H11 H 0.532730 1.274975 0.735822 0.027 Uiso 1 1 calc R U . . .
C12 C 0.6257(2) 1.42316(19) 0.9239(2) 0.0244(4) Uani 1 1 d . . . . .
H12 H 0.583918 1.484559 0.912497 0.029 Uiso 1 1 calc R U . . .
C13 C 0.7170(2) 1.45800(18) 1.0460(2) 0.0238(4) Uani 1 1 d . . . . .
C14 C 0.7770(2) 1.36793(19) 1.0635(2) 0.0246(4) Uani 1 1 d . . . . .
H14 H 0.837731 1.390964 1.147176 0.030 Uiso 1 1 calc R U . . .
C15 C 0.7473(2) 1.24476(19) 0.9582(2) 0.0228(4) Uani 1 1 d . . . . .
H15 H 0.788967 1.183518 0.970108 0.027 Uiso 1 1 calc R U . . .
C16 C 0.7482(2) 1.5881(2) 1.1554(2) 0.0300(5) Uani 1 1 d . . . . .
C17 C 0.26869(19) 0.68218(19) 0.4075(2) 0.0217(4) Uani 1 1 d . . . . .
C18 C 0.1407(2) 0.5860(2) 0.3115(2) 0.0269(4) Uani 1 1 d . . . . .
H18 H 0.047567 0.597115 0.294071 0.032 Uiso 1 1 calc R U . . .
C19 C 0.1773(2) 0.4730(2) 0.2480(2) 0.0263(4) Uani 1 1 d . . . . .
H19 H 0.113941 0.391730 0.177817 0.032 Uiso 1 1 calc R U . . .
C20 C 0.32769(19) 0.50058(18) 0.30708(19) 0.0201(4) Uani 1 1 d . . . . .
C21 C 0.42181(19) 0.42386(18) 0.27730(18) 0.0190(4) Uani 1 1 d . . . . .
C22 C 0.57032(19) 0.46679(18) 0.34182(19) 0.0198(4) Uani 1 1 d . . . . .
C23 C 0.6631(2) 0.38542(19) 0.3259(2) 0.0243(4) Uani 1 1 d . . . . .
H23 H 0.636982 0.294898 0.264685 0.029 Uiso 1 1 calc R U . . .
C24 C 0.7958(2) 0.4607(2) 0.4141(2) 0.0264(4) Uani 1 1 d . . . . .
H24 H 0.879741 0.433497 0.426089 0.032 Uiso 1 1 calc R U . . .
C25 C 0.7835(2) 0.58784(19) 0.48428(19) 0.0222(4) Uani 1 1 d . . . . .
H25 H 0.860391 0.660118 0.553481 0.027 Uiso 1 1 calc R U . . .
C26 C 0.35733(19) 0.28579(18) 0.16963(19) 0.0202(4) Uani 1 1 d . . . . .
C27 C 0.4024(2) 0.2362(2) 0.0612(2) 0.0265(4) Uani 1 1 d . . . . .
H27 H 0.478019 0.290238 0.057053 0.032 Uiso 1 1 calc R U . . .
C28 C 0.3384(2) 0.1095(2) -0.0403(2) 0.0289(5) Uani 1 1 d . . . . .
H28 H 0.369143 0.076871 -0.114316 0.035 Uiso 1 1 calc R U . . .
C29 C 0.2287(2) 0.03004(19) -0.0336(2) 0.0239(4) Uani 1 1 d . . . . .
C30 C 0.1858(2) 0.07738(19) 0.0762(2) 0.0236(4) Uani 1 1 d . . . . .
H30 H 0.113273 0.022067 0.082128 0.028 Uiso 1 1 calc R U . . .
C31 C 0.2488(2) 0.20474(18) 0.1765(2) 0.0219(4) Uani 1 1 d . . . . .
H31 H 0.218145 0.237305 0.250499 0.026 Uiso 1 1 calc R U . . .
C32 C 0.1568(2) -0.1004(2) -0.1418(2) 0.0273(4) Uani 1 1 d . . . . .
N1 N 0.74791(16) 0.90570(15) 0.61327(16) 0.0193(3) Uani 1 1 d . . . . .
N2 N 0.45613(16) 0.87043(15) 0.55721(16) 0.0194(3) Uani 1 1 d . . . . .
N3 N 0.37776(16) 0.62789(15) 0.40405(16) 0.0197(3) Uani 1 1 d . . . . .
N4 N 0.65135(16) 0.59402(15) 0.44174(15) 0.0190(3) Uani 1 1 d . . . . .
N5 N 0.7728(2) 1.6901(2) 1.2405(2) 0.0459(6) Uani 1 1 d . . . . .
N6 N 0.0965(2) -0.20331(19) -0.2263(2) 0.0380(5) Uani 1 1 d . . . . .
Pd1 Pd 0.57124(2) 0.74914(2) 0.50784(2) 0.01651(5) Uani 1 1 d . . . . .

loop_
_atom_site_aniso_label
_atom_site_aniso_U_11
_atom_site_aniso_U_22
_atom_site_aniso_U_33
_atom_site_aniso_U_23
_atom_site_aniso_U_13
_atom_site_aniso_U_12
C1 0.0193(8) 0.0214(9) 0.0285(10) 0.0097(8) 0.0091(8) 0.0066(7)
C2 0.0184(8) 0.0236(10) 0.0343(12) 0.0098(9) 0.0079(8) 0.0041(7)
C3 0.0213(9) 0.0184(9) 0.0253(10) 0.0071(8) 0.0050(7) 0.0036(7)
C4 0.0187(8) 0.0181(8) 0.0184(9) 0.0074(7) 0.0049(7) 0.0049(7)
C5 0.0215(8) 0.0160(8) 0.0160(9) 0.0069(7) 0.0063(7) 0.0054(7)
C6 0.0209(8) 0.0194(8) 0.0169(9) 0.0084(7) 0.0084(7) 0.0080(7)
C7 0.0233(9) 0.0239(9) 0.0226(10) 0.0100(8) 0.0107(8) 0.0113(7)
C8 0.0189(8) 0.0236(9) 0.0261(10) 0.0103(8) 0.0088(7) 0.0089(7)
C9 0.0164(8) 0.0227(9) 0.0202(9) 0.0091(8) 0.0061(7) 0.0059(7)
C10 0.0203(8) 0.0167(8) 0.0185(9) 0.0069(7) 0.0078(7) 0.0045(7)
C11 0.0250(9) 0.0208(9) 0.0204(9) 0.0103(8) 0.0073(7) 0.0074(7)
C12 0.0278(9) 0.0204(9) 0.0287(11) 0.0130(8) 0.0123(8) 0.0108(8)
C13 0.0217(8) 0.0162(8) 0.0280(10) 0.0061(8) 0.0117(8) 0.0035(7)
C14 0.0225(9) 0.0216(9) 0.0209(10) 0.0057(8) 0.0044(7) 0.0046(7)
C15 0.0242(9) 0.0196(9) 0.0221(10) 0.0088(8) 0.0060(7) 0.0085(7)
C16 0.0285(10) 0.0224(10) 0.0328(12) 0.0091(9) 0.0111(9) 0.0058(8)
C17 0.0174(8) 0.0212(9) 0.0223(10) 0.0083(8) 0.0062(7) 0.0044(7)
C18 0.0162(8) 0.0255(10) 0.0312(11) 0.0106(9) 0.0038(8) 0.0047(7)
C19 0.0176(8) 0.0206(9) 0.0285(11) 0.0069(8) 0.0013(7) 0.0017(7)
C20 0.0180(8) 0.0166(8) 0.0202(9) 0.0067(7) 0.0044(7) 0.0023(6)
C21 0.0190(8) 0.0168(8) 0.0172(9) 0.0067(7) 0.0050(7) 0.0023(6)
C22 0.0193(8) 0.0168(8) 0.0181(9) 0.0053(7) 0.0055(7) 0.0045(7)
C23 0.0235(9) 0.0181(9) 0.0236(10) 0.0050(8) 0.0062(8) 0.0076(7)
C24 0.0221(9) 0.0238(9) 0.0277(11) 0.0084(8) 0.0067(8) 0.0106(8)
C25 0.0191(8) 0.0197(9) 0.0204(9) 0.0054(7) 0.0041(7) 0.0058(7)
C26 0.0189(8) 0.0161(8) 0.0196(9) 0.0061(7) 0.0033(7) 0.0036(6)
C27 0.0281(10) 0.0211(9) 0.0251(10) 0.0083(8) 0.0111(8) 0.0016(8)
C28 0.0353(11) 0.0252(10) 0.0215(10) 0.0072(9) 0.0125(9) 0.0072(8)
C29 0.0263(9) 0.0171(8) 0.0203(10) 0.0059(8) 0.0024(7) 0.0053(7)
C30 0.0224(9) 0.0188(9) 0.0256(10) 0.0104(8) 0.0052(8) 0.0022(7)
C31 0.0230(9) 0.0197(9) 0.0196(9) 0.0079(8) 0.0071(7) 0.0040(7)
C32 0.0304(10) 0.0223(9) 0.0233(10) 0.0089(8) 0.0048(8) 0.0074(8)
N1 0.0156(7) 0.0182(7) 0.0204(8) 0.0070(6) 0.0059(6) 0.0042(6)
N2 0.0162(7) 0.0172(7) 0.0190(8) 0.0050(6) 0.0052(6) 0.0047(6)
N3 0.0160(7) 0.0177(7) 0.0198(8) 0.0064(6) 0.0042(6) 0.0033(6)
N4 0.0171(7) 0.0168(7) 0.0178(8) 0.0054(6) 0.0039(6) 0.0048(6)
N5 0.0456(12) 0.0244(10) 0.0465(13) 0.0027(9) 0.0153(10) 0.0062(9)
N6 0.0407(11) 0.0236(9) 0.0321(11) 0.0050(8) 0.0036(9) 0.0064(8)
Pd1 0.01381(6) 0.01487(7) 0.01573(8) 0.00425(5) 0.00397(5) 0.00397(5)

loop_
_atom_type_symbol
_atom_type_description
_atom_type_scat_dispersion_real
_atom_type_scat_dispersion_imag
_atom_type_scat_source
C C 0.0033 0.0016 'International Tables Vol C Tables 4.2.6.8 and 6.1.1.4'
H H 0.0000 0.0000 'International Tables Vol C Tables 4.2.6.8 and 6.1.1.4'
N N 0.0061 0.0033 'International Tables Vol C Tables 4.2.6.8 and 6.1.1.4'
Pd Pd -0.9988 1.0072 'International Tables Vol C Tables 4.2.6.8 and 6.1.1.4'

loop_
_geom_angle_atom_site_label_1
_geom_angle_atom_site_label_2
_geom_angle_atom_site_label_3
_geom_angle
_geom_angle_site_symmetry_1
_geom_angle_site_symmetry_3
_geom_angle_publ_flag
N1 C1 C2 111.89(17) . . ?
N1 C1 H1 124.1 . . ?
C2 C1 H1 124.1 . . ?
C3 C2 C1 106.16(17) . . ?
C3 C2 H2 126.9 . . ?
C1 C2 H2 126.9 . . ?
C2 C3 C4 107.45(17) . . ?
C2 C3 H3 126.3 . . ?
C4 C3 H3 126.3 . . ?
N1 C4 C5 126.23(17) . . ?
N1 C4 C3 108.12(16) . . ?
C5 C4 C3 124.91(17) . . ?
C6 C5 C4 124.12(16) . . ?
C6 C5 C10 118.80(16) . . ?
C4 C5 C10 117.07(16) . . ?
N2 C6 C5 120.54(16) . . ?
N2 C6 C7 107.31(16) . . ?
C5 C6 C7 132.14(17) . . ?
C8 C7 C6 107.29(17) . . ?
C8 C7 H7 126.4 . . ?
C6 C7 H7 126.4 . . ?
C7 C8 C9 107.07(16) . . ?
C7 C8 H8 126.5 . . ?
C9 C8 H8 126.5 . . ?
N2 C9 C8 109.12(17) . . ?
N2 C9 C17 113.45(16) . . ?
C8 C9 C17 137.38(17) . . ?
C11 C10 C15 118.56(17) . . ?
C11 C10 C5 122.34(18) . . ?
C15 C10 C5 119.10(17) . . ?
C12 C11 C10 120.47(19) . . ?
C12 C11 H11 119.8 . . ?
C10 C11 H11 119.8 . . ?
C11 C12 C13 119.98(18) . . ?
C11 C12 H12 120.0 . . ?
C13 C12 H12 120.0 . . ?
C14 C13 C12 120.21(18) . . ?
C14 C13 C16 119.9(2) . . ?
C12 C13 C16 119.84(19) . . ?
C15 C14 C13 119.32(19) . . ?
C15 C14 H14 120.3 . . ?
C13 C14 H14 120.3 . . ?
C14 C15 C10 121.45(18) . . ?
C14 C15 H15 119.3 . . ?
C10 C15 H15 119.3 . . ?
N5 C16 C13 179.6(3) . . ?
N3 C17 C18 108.87(17) . . ?
N3 C17 C9 113.74(16) . . ?
C18 C17 C9 137.30(18) . . ?
C19 C18 C17 106.77(17) . . ?
C19 C18 H18 126.6 . . ?
C17 C18 H18 126.6 . . ?
C18 C19 C20 107.41(17) . . ?
C18 C19 H19 126.3 . . ?
C20 C19 H19 126.3 . . ?
N3 C20 C21 120.77(16) . . ?
N3 C20 C19 107.54(16) . . ?
C21 C20 C19 131.60(17) . . ?
C22 C21 C20 125.09(17) . . ?
C22 C21 C26 117.94(16) . . ?
C20 C21 C26 116.97(16) . . ?
C21 C22 N4 126.36(16) . . ?
C21 C22 C23 125.33(17) . . ?
N4 C22 C23 108.05(16) . . ?
C24 C23 C22 107.73(17) . . ?
C24 C23 H23 126.1 . . ?
C22 C23 H23 126.1 . . ?
C23 C24 C25 106.17(17) . . ?
C23 C24 H24 126.9 . . ?
C25 C24 H24 126.9 . . ?
N4 C25 C24 111.94(17) . . ?
N4 C25 H25 124.0 . . ?
C24 C25 H25 124.0 . . ?
C27 C26 C31 119.17(17) . . ?
C27 C26 C21 121.20(18) . . ?
C31 C26 C21 119.62(18) . . ?
C28 C27 C26 120.81(19) . . ?
C28 C27 H27 119.6 . . ?
C26 C27 H27 119.6 . . ?
C27 C28 C29 119.6(2) . . ?
C27 C28 H28 120.2 . . ?
C29 C28 H28 120.2 . . ?
C28 C29 C30 120.07(18) . . ?
C28 C29 C32 120.0(2) . . ?
C30 C29 C32 119.95(19) . . ?
C31 C30 C29 119.96(19) . . ?
C31 C30 H30 120.0 . . ?
C29 C30 H30 120.0 . . ?
C30 C31 C26 120.34(19) . . ?
C30 C31 H31 119.8 . . ?
C26 C31 H31 119.8 . . ?
N6 C32 C29 178.1(3) . . ?
C1 N1 C4 106.35(16) . . ?
C1 N1 Pd1 128.39(13) . . ?
C4 N1 Pd1 125.15(12) . . ?
C9 N2 C6 109.17(15) . . ?
C9 N2 Pd1 116.47(13) . . ?
C6 N2 Pd1 133.98(13) . . ?
C17 N3 C20 109.38(15) . . ?
C17 N3 Pd1 115.96(13) . . ?
C20 N3 Pd1 133.23(13) . . ?
C25 N4 C22 106.09(15) . . ?
C25 N4 Pd1 129.12(13) . . ?
C22 N4 Pd1 124.72(12) . . ?
N2 Pd1 N3 79.96(7) . . ?
N2 Pd1 N1 87.63(6) . . ?
N3 Pd1 N1 166.49(6) . . ?
N2 Pd1 N4 168.00(6) . . ?
N3 Pd1 N4 88.42(6) . . ?
N1 Pd1 N4 104.22(6) . . ?

loop_
_geom_bond_atom_site_label_1
_geom_bond_atom_site_label_2
_geom_bond_distance
_geom_bond_site_symmetry_2
_geom_bond_publ_flag
C1 N1 1.336(2) . ?
C1 C2 1.405(3) . ?
C1 H1 0.9500 . ?
C2 C3 1.371(3) . ?
C2 H2 0.9500 . ?
C3 C4 1.425(3) . ?
C3 H3 0.9500 . ?
C4 N1 1.399(2) . ?
C4 C5 1.414(2) . ?
C5 C6 1.403(3) . ?
C5 C10 1.486(2) . ?
C6 N2 1.367(2) . ?
C6 C7 1.437(2) . ?
C7 C8 1.373(3) . ?
C7 H7 0.9500 . ?
C8 C9 1.413(3) . ?
C8 H8 0.9500 . ?
C9 N2 1.351(2) . ?
C9 C17 1.434(3) . ?
C10 C11 1.394(3) . ?
C10 C15 1.398(3) . ?
C11 C12 1.388(3) . ?
C11 H11 0.9500 . ?
C12 C13 1.391(3) . ?
C12 H12 0.9500 . ?
C13 C14 1.391(3) . ?
C13 C16 1.449(3) . ?
C14 C15 1.380(3) . ?
C14 H14 0.9500 . ?
C15 H15 0.9500 . ?
C16 N5 1.133(3) . ?
C17 N3 1.350(2) . ?
C17 C18 1.415(3) . ?
C18 C19 1.379(3) . ?
C18 H18 0.9500 . ?
C19 C20 1.427(3) . ?
C19 H19 0.9500 . ?
C20 N3 1.363(2) . ?
C20 C21 1.405(3) . ?
C21 C22 1.402(2) . ?
C21 C26 1.491(2) . ?
C22 N4 1.407(2) . ?
C22 C23 1.427(3) . ?
C23 C24 1.361(3) . ?
C23 H23 0.9500 . ?
C24 C25 1.415(3) . ?
C24 H24 0.9500 . ?
C25 N4 1.332(2) . ?
C25 H25 0.9500 . ?
C26 C27 1.393(3) . ?
C26 C31 1.395(3) . ?
C27 C28 1.382(3) . ?
C27 H27 0.9500 . ?
C28 C29 1.390(3) . ?
C28 H28 0.9500 . ?
C29 C30 1.394(3) . ?
C29 C32 1.442(3) . ?
C30 C31 1.381(3) . ?
C30 H30 0.9500 . ?
C31 H31 0.9500 . ?
C32 N6 1.140(3) . ?
N1 Pd1 2.0293(15) . ?
N2 Pd1 1.9565(15) . ?
N3 Pd1 1.9637(15) . ?
N4 Pd1 2.0362(15) . ?

loop_
_geom_torsion_atom_site_label_1
_geom_torsion_atom_site_label_2
_geom_torsion_atom_site_label_3
_geom_torsion_atom_site_label_4
_geom_torsion
_geom_torsion_site_symmetry_1
_geom_torsion_site_symmetry_2
_geom_torsion_site_symmetry_3
_geom_torsion_site_symmetry_4
_geom_torsion_publ_flag
N1 C1 C2 C3 -0.7(3) . . . . ?
C1 C2 C3 C4 -0.5(3) . . . . ?
C2 C3 C4 N1 1.4(2) . . . . ?
C2 C3 C4 C5 -169.2(2) . . . . ?
N1 C4 C5 C6 -6.0(3) . . . . ?
C3 C4 C5 C6 162.9(2) . . . . ?
N1 C4 C5 C10 173.80(19) . . . . ?
C3 C4 C5 C10 -17.3(3) . . . . ?
C4 C5 C6 N2 7.3(3) . . . . ?
C10 C5 C6 N2 -172.54(18) . . . . ?
C4 C5 C6 C7 -172.1(2) . . . . ?
C10 C5 C6 C7 8.0(3) . . . . ?
N2 C6 C7 C8 0.4(2) . . . . ?
C5 C6 C7 C8 179.9(2) . . . . ?
C6 C7 C8 C9 0.7(2) . . . . ?
C7 C8 C9 N2 -1.6(2) . . . . ?
C7 C8 C9 C17 175.7(2) . . . . ?
C6 C5 C10 C11 -51.9(3) . . . . ?
C4 C5 C10 C11 128.3(2) . . . . ?
C6 C5 C10 C15 127.5(2) . . . . ?
C4 C5 C10 C15 -52.3(3) . . . . ?
C15 C10 C11 C12 1.2(3) . . . . ?
C5 C10 C11 C12 -179.41(19) . . . . ?
C10 C11 C12 C13 -0.5(3) . . . . ?
C11 C12 C13 C14 -0.8(3) . . . . ?
C11 C12 C13 C16 179.94(19) . . . . ?
C12 C13 C14 C15 1.3(3) . . . . ?
C16 C13 C14 C15 -179.4(2) . . . . ?
C13 C14 C15 C10 -0.6(3) . . . . ?
C11 C10 C15 C14 -0.7(3) . . . . ?
C5 C10 C15 C14 179.90(19) . . . . ?
N2 C9 C17 N3 6.1(3) . . . . ?
C8 C9 C17 N3 -171.1(2) . . . . ?
N2 C9 C17 C18 -170.0(2) . . . . ?
C8 C9 C17 C18 12.8(5) . . . . ?
N3 C17 C18 C19 -1.5(3) . . . . ?
C9 C17 C18 C19 174.7(3) . . . . ?
C17 C18 C19 C20 0.8(3) . . . . ?
C18 C19 C20 N3 0.3(3) . . . . ?
C18 C19 C20 C21 -176.4(2) . . . . ?
N3 C20 C21 C22 0.9(3) . . . . ?
C19 C20 C21 C22 177.1(2) . . . . ?
N3 C20 C21 C26 -179.93(18) . . . . ?
C19 C20 C21 C26 -3.6(3) . . . . ?
C20 C21 C22 N4 -3.5(3) . . . . ?
C26 C21 C22 N4 177.32(19) . . . . ?
C20 C21 C22 C23 170.0(2) . . . . ?
C26 C21 C22 C23 -9.2(3) . . . . ?
C21 C22 C23 C24 -174.0(2) . . . . ?
N4 C22 C23 C24 0.5(2) . . . . ?
C22 C23 C24 C25 0.4(3) . . . . ?
C23 C24 C25 N4 -1.2(3) . . . . ?
C22 C21 C26 C27 -58.3(3) . . . . ?
C20 C21 C26 C27 122.4(2) . . . . ?
C22 C21 C26 C31 122.4(2) . . . . ?
C20 C21 C26 C31 -56.9(3) . . . . ?
C31 C26 C27 C28 1.7(3) . . . . ?
C21 C26 C27 C28 -177.6(2) . . . . ?
C26 C27 C28 C29 -0.7(3) . . . . ?
C27 C28 C29 C30 -1.3(3) . . . . ?
C27 C28 C29 C32 177.1(2) . . . . ?
C28 C29 C30 C31 2.3(3) . . . . ?
C32 C29 C30 C31 -176.16(19) . . . . ?
C29 C30 C31 C26 -1.2(3) . . . . ?
C27 C26 C31 C30 -0.7(3) . . . . ?
C21 C26 C31 C30 178.58(18) . . . . ?
C2 C1 N1 C4 1.6(2) . . . . ?
C2 C1 N1 Pd1 178.07(15) . . . . ?
C5 C4 N1 C1 168.6(2) . . . . ?
C3 C4 N1 C1 -1.8(2) . . . . ?
C5 C4 N1 Pd1 -8.0(3) . . . . ?
C3 C4 N1 Pd1 -178.45(14) . . . . ?
C8 C9 N2 C6 1.9(2) . . . . ?
C17 C9 N2 C6 -176.13(18) . . . . ?
C8 C9 N2 Pd1 175.80(14) . . . . ?
C17 C9 N2 Pd1 -2.2(2) . . . . ?
C5 C6 N2 C9 179.05(18) . . . . ?
C7 C6 N2 C9 -1.4(2) . . . . ?
C5 C6 N2 Pd1 6.6(3) . . . . ?
C7 C6 N2 Pd1 -173.85(15) . . . . ?
C18 C17 N3 C20 1.7(2) . . . . ?
C9 C17 N3 C20 -175.52(18) . . . . ?
C18 C17 N3 Pd1 169.88(14) . . . . ?
C9 C17 N3 Pd1 -7.4(2) . . . . ?
C21 C20 N3 C17 175.86(19) . . . . ?
C19 C20 N3 C17 -1.2(2) . . . . ?
C21 C20 N3 Pd1 10.5(3) . . . . ?
C19 C20 N3 Pd1 -166.56(15) . . . . ?
C24 C25 N4 C22 1.5(2) . . . . ?
C24 C25 N4 Pd1 178.66(15) . . . . ?
C21 C22 N4 C25 173.2(2) . . . . ?
C23 C22 N4 C25 -1.2(2) . . . . ?
C21 C22 N4 Pd1 -4.2(3) . . . . ?
C23 C22 N4 Pd1 -178.54(14) . . . . ?
